data_9001170
loop_
_publ_author_name
'Peacor, D. R.'
'Sarp, H.'
'Dunn, P. J.'
'Innes, J.'
'Nelen, J. A.'

_publ_section_title
;
 Defernite from the Kombat mine, Namibia: A second occurence, structure
 refinement, and crystal chemistry
;
_journal_name_full 'American Mineralogist'
_journal_page_first 888
_journal_page_last 893
_journal_volume 73
_journal_year 1988
_chemical_formula_sum 'C1.74 H8.03 Ca6 O13.79 Si0.26'
_chemical_name_mineral Defernite
_space_group_IT_number 62
_symmetry_space_group_name_Hall '-P 2c 2n'
_symmetry_space_group_name_H-M 'P n a m'
_cell_angle_alpha 90
_cell_angle_beta 90
_cell_angle_gamma 90
_cell_formula_units_Z 4
_cell_length_a 17.82
_cell_length_b 22.76
_cell_length_c 3.629
_cell_volume 1471.861
_database_code_amcsd 0001193
_exptl_crystal_density_diffrn 2.245
_cod_original_formula_sum 'Ca6 C1.74 Si.26 O13.79 H8.03'
_cod_database_code 9001170

loop_
_space_group_symop_operation_xyz
x,y,z
x,y,1/2-z
-x,-y,1/2+z
1/2-x,1/2+y,1/2+z
1/2+x,1/2-y,1/2-z
1/2+x,1/2-y,z
1/2-x,1/2+y,-z
-x,-y,-z

loop_
_atom_site_aniso_label
_atom_site_aniso_U_11
_atom_site_aniso_U_22
_atom_site_aniso_U_33
_atom_site_aniso_U_12
_atom_site_aniso_U_13
_atom_site_aniso_U_23
Ca1 0.01650 0.02340 0.01230 -0.00130 0.00000 0.00000
Ca2 0.01740 0.01790 0.01120 -0.00190 0.00000 0.00000
Ca3 0.02450 0.01740 0.01000 -0.00190 0.00000 0.00000
Ca4 0.01720 0.01870 0.01060 -0.00050 0.00000 0.00000
Ca5 0.01830 0.02260 0.01250 -0.00260 0.00000 0.00000
Ca6 0.01560 0.01950 0.01300 -0.00010 0.00000 0.00000
C1 0.00870 0.02120 0.00760 0.00890 0.00000 0.00000
C2 0.00890 0.00880 0.03340 0.00370 0.00000 0.00000
Si 0.00890 0.00880 0.03340 -0.00370 0.00000 0.00000
O-H1 0.01050 0.04030 0.02300 0.00000 0.00000 0.00000
O-H2 0.02280 0.02970 0.01650 -0.00390 0.00000 0.00000
O-H3 0.02550 0.02530 0.00950 0.00390 0.00000 0.00000
O-H4 0.01710 0.02980 0.01320 -0.00430 0.00000 0.00000
O-H5 0.01750 0.02330 0.01390 -0.00070 0.00000 0.00000
O-H6 0.03420 0.01220 0.01130 0.00230 0.00000 0.00000
O-H7 0.01800 0.02120 0.00960 -0.00210 0.00000 0.00000
O1C1 0.03940 0.00860 0.01670 -0.00100 0.00000 0.00000
O2C1 0.01210 0.02790 0.01310 -0.00270 0.00000 0.00000
O3C1 0.01810 0.03120 0.05730 -0.00270 0.00000 0.00000
O1C2 0.03510 0.03180 0.01700 0.01160 0.00000 0.00000
O2C2 0.01110 0.01510 0.06430 0.00010 0.00000 0.00000
O3C2 0.01840 0.01890 0.01770 -0.00160 0.00000 0.00000
O-H8 0.04260 0.00070 0.34960 0.00240 0.00000 0.00000

loop_
_atom_site_label
_atom_site_fract_x
_atom_site_fract_y
_atom_site_fract_z
_atom_site_occupancy
_atom_site_U_iso_or_equiv
_atom_site_type_symbol
_atom_site_attached_hydrogens
Ca1 0.71120 0.08260 0.25000 1.00000 ? Ca 0
Ca2 0.53220 0.42760 0.25000 1.00000 ? Ca 0
Ca3 0.37110 0.17880 0.25000 1.00000 ? Ca 0
Ca4 0.62140 0.65860 0.25000 1.00000 ? Ca 0
Ca5 0.77020 0.90780 0.25000 1.00000 ? Ca 0
Ca6 0.97480 0.57560 0.25000 1.00000 ? Ca 0
C1 0.37100 0.47120 0.25000 1.00000 ? C 0
C2 0.86850 0.46890 0.25000 0.74000 ? C 0
Si 0.86850 0.46890 0.25000 0.26000 ? Si 0
O-H1 0.15320 0.11130 0.25000 1.00000 ? O 1
O-H2 0.71620 0.81540 0.25000 1.00000 ? O 1
O-H3 0.08890 0.38400 0.25000 1.00000 ? O 1
O-H4 0.25090 0.85730 0.25000 1.00000 ? O 1
O-H5 0.04700 0.66200 0.25000 1.00000 ? O 1
O-H6 0.40210 0.27900 0.25000 1.00000 ? O 1
O-H7 0.49570 0.63100 0.25000 1.00000 ? O 1
O1C1 0.38110 0.41410 0.25000 1.00000 ? O 0
O2C1 0.43250 0.50390 0.25000 1.00000 ? O 0
O3C1 0.30590 0.49310 0.25000 1.00000 ? O 0
O1C2 0.94770 0.46330 0.25000 1.00000 ? O 0
O2C2 0.82200 0.42270 0.25000 0.88000 ? O 0
O3C2 0.84350 0.52670 0.25000 0.88000 ? O 0
O-H8 0.39180 0.74840 0.25000 0.39000 ? O 1
O-H9 0.36220 0.74990 0.05710 0.12000 0.03380 O 1
O-H10 0.12940 0.25140 0.25000 0.08000 0.01420 O 1
O-H11 0.08100 0.24150 0.09350 0.16000 0.03310 O 1

loop_
_cod_changelog_entry_id
_cod_changelog_entry_author
_cod_changelog_entry_date
_cod_changelog_entry_text
1
;cod-tools version 3.8.0
Id: cif_guess_AMCSD_atom_types 9574 2023-05-10 09:00:05Z saulius
;
2023-05-10T18:47:07+03:00
;Derived atom types and hydrogen counts
from atom names that follow the AMCSD naming convention
(Wat == water, O-H == hydroxyl).
;
2
;cod-tools version 3.10.1
Id: cif_fix_AMCSD_aniso_labels 10200 2024-08-01 14:09:44Z saulius
;
2024-08-02T12:19:58+03:00
;Changed the following '_atom_site_aniso_label' values:
'OH1' -> 'O-H1'
'OH2' -> 'O-H2'
'OH3' -> 'O-H3'
'OH4' -> 'O-H4'
'OH5' -> 'O-H5'
'OH6' -> 'O-H6'
'OH7' -> 'O-H7'
'OH8' -> 'O-H8'
;

loop_
_cod_related_entry_id
_cod_related_entry_database
_cod_related_entry_code
1 AMCSD 0001193
